data_1100248
loop_
_publ_author_name
K.Harms

_journal_name_full 'Private Communication'
_journal_year 2001
_chemical_formula_moiety
;
C28 H38 O8
;
_chemical_formula_sum 'C28 H38 O8'
_chemical_name_systematic
;
1,8-Dihydroxy-2,4,5,7-tetramethyloctane-3,6-diyl bis(4-methoxybenzenecarboxyla
te)
;
_space_group_IT_number 14
_symmetry_cell_setting monoclinic
_symmetry_space_group_name_Hall '-P 2yn'
_symmetry_space_group_name_H-M 'P 1 21/n 1'
_cell_angle_alpha 90
_cell_angle_beta 108.801(9)
_cell_angle_gamma 90
_cell_formula_units_Z 2
_cell_length_a 7.8808(15)
_cell_length_b 15.3984(9)
_cell_length_c 11.8722(15)
_cell_volume 1363.841
_diffrn_ambient_temperature ?
_exptl_crystal_colour colorless.
_exptl_crystal_density_diffrn 1.224
_exptl_crystal_description 'irregular plate'
_refine_ls_R_factor_gt 6.76
_refine_ls_wR_factor_gt 6.76
_cod_original_sg_symbol_H-M 'P 21/n'
_cod_database_code 1100248

loop_
_symmetry_equiv_pos_site_id
_symmetry_equiv_pos_as_xyz
1 x,y,z
2 1/2+x,1/2-y,1/2+z
3 -x,-y,-z
4 -1/2-x,-1/2+y,-1/2-z

loop_
_atom_site_label
_atom_site_type_symbol
_atom_site_fract_x
_atom_site_fract_y
_atom_site_fract_z
O1 O 0.3828(6) 1.1511(3) 0.3137(5)
H1 H 0.281(12) 1.125(6) 0.256(8)
C1 C 0.2649(8) 1.2045(4) 0.3478(5)
H2 H 0.15680 1.21240 0.28040
H3 H 0.31980 1.26100 0.36950
C2 C 0.2142(7) 1.1686(4) 0.4512(4)
H4 H 0.13660 1.21120 0.47170
O2 O -0.0486(4) 1.0981(2) 0.3177(3)
C3 C 0.1111(6) 1.0834(3) 0.4217(4)
H5 H 0.18700 1.03990 0.40120
C4 C 0.0412(6) 1.0461(3) 0.5176(4)
H6 H 0.14250 1.03950 0.58840
C5 C 0.3827(7) 1.1571(4) 0.5607(4)
H7 H 0.45780 1.20740 0.56960
H8 H 0.44750 1.10660 0.55030
H9 H 0.34790 1.15010 0.63060
C6 C -0.0896(7) 1.1080(3) 0.5477(4)
H10 H -0.03760 1.16490 0.56270
H11 H -0.11410 1.08740 0.61720
H12 H -0.19930 1.11040 0.48200
O3 O 0.0823(5) 1.0414(3) 0.1911(3)
C7 C -0.0470(7) 1.0737(4) 0.2095(5)
C8 C -0.2207(7) 1.0898(3) 0.1173(4)
C9 C -0.3645(7) 1.1253(3) 0.1436(5)
H13 H -0.35200 1.14000 0.22180
C10 C -0.2395(7) 1.0691(3) 0.0003(5)
H14 H -0.14360 1.04510 -0.01850
C11 C -0.5278(7) 1.1395(3) 0.0548(5)
H15 H -0.62490 1.16230 0.07310
C12 C -0.4003(7) 1.0841(4) -0.0887(5)
H16 H -0.41200 1.07070 -0.16720
O4 O -0.6984(5) 1.1304(3) -0.1553(3)
C13 C -0.5421(8) 1.1186(3) -0.0615(5)
C14 C -0.8468(7) 1.1683(4) -0.1307(5)
H17 H -0.94420 1.17530 -0.20360
H18 H -0.81290 1.22390 -0.09390
H19 H -0.88380 1.13110 -0.07790
C4B* C -0.0412(6) 0.9539(3) 0.4824(4)
C3B* C -0.1111(6) 0.9166(3) 0.5783(4)
C2B* C -0.2142(7) 0.8314(4) 0.5488(4)
C1B* C -0.2649(8) 0.7955(4) 0.6522(5)
O1B* O -0.3828(6) 0.8489(3) 0.6863(5)
H1B* H -0.281(12) 0.875(6) 0.744(8)
H2B* H -0.15680 0.78760 0.71960
H3B* H -0.31980 0.73900 0.63050
H4B* H -0.13660 0.78880 0.52830
C5B* C -0.3827(7) 0.8429(4) 0.4393(4)
H7B* H -0.45780 0.79260 0.43040
H8B* H -0.44750 0.89340 0.44970
H9B* H -0.34790 0.84990 0.36940
O2B* O 0.0486(4) 0.9019(2) 0.6823(3)
C7B* C 0.0470(7) 0.9263(4) 0.7905(5)
O3B* O -0.0823(5) 0.9586(3) 0.8089(3)
C8B* C 0.2207(7) 0.9102(3) 0.8827(4)
C9B* C 0.3645(7) 0.8747(3) 0.8564(5)
H13B* H 0.35200 0.86000 0.77820
C11B* C 0.5278(7) 0.8605(3) 0.9452(5)
H15B* H 0.62490 0.83770 0.92690
C13B* C 0.5421(8) 0.8814(3) 1.0615(5)
C12B* C 0.4003(7) 0.9159(4) 1.0887(5)
C10B* C 0.2395(7) 0.9309(3) 0.9997(5)
H14B* H 0.14360 0.95490 1.01850
H16B* H 0.41200 0.92930 1.16720
O4B* O 0.6984(5) 0.8696(3) 1.1553(3)
C14B* C 0.8468(7) 0.8317(4) 1.1307(5)
H17B* H 0.94420 0.82470 1.20360
H18B* H 0.81290 0.77610 1.09390
H19B* H 0.88380 0.86890 1.07790
H5B* H -0.18700 0.96010 0.59880
H6B* H -0.14250 0.96050 0.41160
C6B* C 0.0896(7) 0.8920(3) 0.4523(4)
H10B* H 0.03760 0.83510 0.43730
H11B* H 0.11410 0.91260 0.38280
H12B* H 0.19930 0.88960 0.51800

loop_
_atom_type_symbol
_atom_type_radius_bond
C 0.68
H 0.23
O 0.68
